data_7233498
loop_
_publ_author_name
'Chenguang Wang'
'Dong Chen'
'Weiping Chen'
'Shanyong Chen'
'Kaiqi Ye'
'Hongyu Zhang'
'Jingying Zhang'
'Yue Wang'

_publ_section_title
;
 Polymorph, assembly, luminescence and semiconductor properties of a
 quinacridone derivative with extended pi-conjugated framework
;
_journal_name_full 'Journal of Materials Chemistry C'
_journal_page_first 5548
_journal_page_last 5556
_journal_paper_doi 10.1039/C3TC30803K
_journal_volume 1
_journal_year 2013
_chemical_formula_sum 'C64 H82 N4 O2'
_chemical_formula_weight 939.34
_space_group_IT_number 2
_space_group_name_Hall '-P 1'
_space_group_name_H-M_alt 'P -1'
_symmetry_cell_setting triclinic
_symmetry_space_group_name_H-M 'P -1'
_atom_sites_solution_hydrogens geom
_atom_sites_solution_primary direct
_atom_sites_solution_secondary difmap
_cell_angle_alpha 75.89(2)
_cell_angle_beta 89.97(3)
_cell_angle_gamma 89.11(3)
_cell_formula_units_Z 1
_cell_length_a 9.040(8)
_cell_length_b 10.523(7)
_cell_length_c 14.736(10)
_cell_measurement_reflns_used 5674
_cell_measurement_temperature 293(2)
_cell_measurement_theta_max 25
_cell_measurement_theta_min 3.01
_cell_volume 1359.3(18)
_computing_structure_refinement 'SHELXL-97 (Sheldrick, 1997)'
_computing_structure_solution 'SHELXS-97 (Sheldrick, 1990)'
_diffrn_ambient_temperature 293(2)
_diffrn_measured_fraction_theta_full 0.981
_diffrn_measured_fraction_theta_max 0.981
_diffrn_radiation_monochromator graphite
_diffrn_radiation_source 'fine-focus sealed tube'
_diffrn_radiation_type MoK\a
_diffrn_radiation_wavelength 0.71073
_diffrn_reflns_av_R_equivalents 0.0876
_diffrn_reflns_av_sigmaI/netI 0.1426
_diffrn_reflns_limit_h_max 10
_diffrn_reflns_limit_h_min -10
_diffrn_reflns_limit_k_max 11
_diffrn_reflns_limit_k_min -12
_diffrn_reflns_limit_l_max 17
_diffrn_reflns_limit_l_min -17
_diffrn_reflns_number 10568
_diffrn_reflns_theta_full 25.00
_diffrn_reflns_theta_max 25.00
_diffrn_reflns_theta_min 2.99
_exptl_absorpt_coefficient_mu 0.068
_exptl_absorpt_correction_T_max 0.9879
_exptl_absorpt_correction_T_min 0.9542
_exptl_absorpt_correction_type multi-scan
_exptl_crystal_density_diffrn 1.147
_exptl_crystal_density_method 'not measured'
_exptl_crystal_F_000 510
_exptl_crystal_size_max 0.69
_exptl_crystal_size_mid 0.27
_exptl_crystal_size_min 0.18
_refine_diff_density_max 0.310
_refine_diff_density_min -0.221
_refine_diff_density_rms 0.043
_refine_ls_extinction_method none
_refine_ls_goodness_of_fit_ref 0.954
_refine_ls_hydrogen_treatment constr
_refine_ls_matrix_type full
_refine_ls_number_parameters 316
_refine_ls_number_reflns 4701
_refine_ls_number_restraints 3
_refine_ls_restrained_S_all 0.958
_refine_ls_R_factor_all 0.2425
_refine_ls_R_factor_gt 0.0900
_refine_ls_shift/su_max 0.005
_refine_ls_shift/su_mean 0.000
_refine_ls_structure_factor_coef Fsqd
_refine_ls_weighting_details 'calc w=1/[\s^2^(Fo^2^)+(0.1125P)^2^+0.0000P] where P=(Fo^2^+2Fc^2^)/3'
_refine_ls_weighting_scheme calc
_refine_ls_wR_factor_gt 0.2052
_refine_ls_wR_factor_ref 0.2817
_reflns_number_gt 1454
_reflns_number_total 4701
_reflns_threshold_expression >2sigma(I)
_cod_data_source_file 1000002.cif
_cod_data_source_block PCOD1000002
_cod_original_cell_volume 1359.5(18)
_cod_original_sg_symbol_H-M P-1
_cod_database_code 7233498

loop_
_symmetry_equiv_pos_as_xyz
'x, y, z'
'-x, -y, -z'

loop_
_atom_site_label
_atom_site_type_symbol
_atom_site_fract_x
_atom_site_fract_y
_atom_site_fract_z
_atom_site_U_iso_or_equiv
_atom_site_adp_type
_atom_site_occupancy
_atom_site_symmetry_multiplicity
_atom_site_calc_flag
_atom_site_refinement_flags
_atom_site_disorder_assembly
_atom_site_disorder_group
C1 C 1.1416(7) 0.2932(5) 0.1536(3) 0.0691(15) Uani 1 1 d . . .
C2 C 1.2455(8) 0.1911(5) 0.1653(4) 0.0851(18) Uani 1 1 d . . .
H2 H 1.2185 0.1045 0.1890 0.102 Uiso 1 1 calc R . .
C3 C 1.3914(8) 0.2237(6) 0.1401(4) 0.0914(19) Uani 1 1 d . . .
H3 H 1.4630 0.1575 0.1476 0.110 Uiso 1 1 calc R . .
C4 C 1.4320(7) 0.3534(6) 0.1040(4) 0.0859(18) Uani 1 1 d . . .
H4 H 1.5302 0.3726 0.0880 0.103 Uiso 1 1 calc R . .
C5 C 1.3293(7) 0.4524(5) 0.0917(4) 0.0762(16) Uani 1 1 d . . .
H5 H 1.3574 0.5386 0.0672 0.091 Uiso 1 1 calc R . .
C6 C 1.1818(7) 0.4244(4) 0.1161(3) 0.0645(14) Uani 1 1 d . . .
C7 C 1.0440(6) 0.4970(4) 0.1143(3) 0.0621(14) Uani 1 1 d . . .
C8 C 1.0009(6) 0.6338(4) 0.0843(3) 0.0614(14) Uani 1 1 d . . .
C9 C 0.8507(7) 0.6662(4) 0.0983(3) 0.0633(14) Uani 1 1 d . . .
C10 C 0.7467(6) 0.5668(5) 0.1410(3) 0.0731(15) Uani 1 1 d . . .
H10 H 0.6497 0.5900 0.1518 0.088 Uiso 1 1 calc R . .
C11 C 0.7911(7) 0.4395(5) 0.1654(3) 0.0768(17) Uani 1 1 d . . .
H11 H 0.7235 0.3750 0.1912 0.092 Uiso 1 1 calc R . .
C12 C 0.9354(7) 0.4048(5) 0.1521(3) 0.0638(14) Uani 1 1 d . . .
C13 C 1.1038(7) 0.7361(4) 0.0395(3) 0.0691(15) Uani 1 1 d . . .
C14 C 1.0478(7) 0.8711(4) 0.0202(3) 0.0624(14) Uani 1 1 d . . .
C15 C 0.8992(7) 0.8975(4) 0.0373(3) 0.0637(14) Uani 1 1 d . . .
C16 C 0.8523(6) 1.0270(4) 0.0170(3) 0.0652(14) Uani 1 1 d . . .
H16 H 0.7544 1.0475 0.0278 0.078 Uiso 1 1 calc R . .
C17 C 0.9103(7) 0.1619(5) 0.2141(3) 0.0795(17) Uani 1 1 d . . .
H17A H 0.9583 0.0887 0.1961 0.095 Uiso 1 1 calc R . .
H17B H 0.8116 0.1721 0.1872 0.095 Uiso 1 1 calc R . .
C18 C 0.8974(7) 0.1297(5) 0.3202(4) 0.0913(19) Uani 1 1 d . . .
H18A H 0.8592 0.2058 0.3392 0.110 Uiso 1 1 calc R . .
H18B H 0.9948 0.1087 0.3479 0.110 Uiso 1 1 calc R . .
C19 C 0.7933(8) 0.0118(6) 0.3571(4) 0.106(2) Uani 1 1 d . . .
H19A H 0.6954 0.0353 0.3308 0.128 Uiso 1 1 calc R . .
H19B H 0.8291 -0.0620 0.3343 0.128 Uiso 1 1 calc R . .
C20 C 0.7801(10) -0.0310(8) 0.4617(5) 0.157(4) Uani 1 1 d . . .
H20A H 0.7407 0.0411 0.4852 0.188 Uiso 1 1 calc R . .
H20B H 0.8775 -0.0538 0.4890 0.188 Uiso 1 1 calc R . .
C21 C 0.6722(12) -0.1568(9) 0.4936(6) 0.189(5) Uani 1 1 d D . .
H21A H 0.5731 -0.1303 0.4705 0.227 Uiso 1 1 calc R . .
H21B H 0.7062 -0.2244 0.4636 0.227 Uiso 1 1 calc R . .
C22 C 0.6646(15) -0.2102(13) 0.5887(8) 0.241(6) Uani 1 1 d D . .
H22A H 0.6439 -0.1389 0.6182 0.289 Uiso 1 1 calc R . .
H22B H 0.7624 -0.2443 0.6094 0.289 Uiso 1 1 calc R . .
C23 C 0.554(2) -0.3187(18) 0.6282(9) 0.293(9) Uani 1 1 d D . .
H23A H 0.6058 -0.3790 0.6791 0.352 Uiso 1 1 calc R . .
H23B H 0.4766 -0.2775 0.6569 0.352 Uiso 1 1 calc R . .
C24 C 0.477(3) -0.4027(19) 0.5750(13) 0.423(16) Uani 1 1 d D . .
H24A H 0.4137 -0.4627 0.6166 0.634 Uiso 1 1 calc R . .
H24B H 0.5487 -0.4512 0.5484 0.634 Uiso 1 1 calc R . .
H24C H 0.4183 -0.3482 0.5258 0.634 Uiso 1 1 calc R . .
C25 C 0.6418(6) 0.8223(5) 0.0842(4) 0.0738(15) Uani 1 1 d . . .
H25A H 0.5858 0.7517 0.0700 0.089 Uiso 1 1 calc R . .
H25B H 0.6151 0.9019 0.0378 0.089 Uiso 1 1 calc R . .
C26 C 0.5928(7) 0.8386(5) 0.1793(4) 0.0891(18) Uani 1 1 d . . .
H26A H 0.6268 0.9224 0.1868 0.107 Uiso 1 1 calc R . .
H26B H 0.6405 0.7707 0.2273 0.107 Uiso 1 1 calc R . .
C27 C 0.4248(8) 0.8319(7) 0.1953(5) 0.113(2) Uani 1 1 d . . .
H27A H 0.3797 0.9048 0.1500 0.135 Uiso 1 1 calc R . .
H27B H 0.3910 0.7523 0.1802 0.135 Uiso 1 1 calc R . .
C28 C 0.3673(10) 0.8338(9) 0.2845(6) 0.153(3) Uani 1 1 d . . .
H28A H 0.3889 0.9185 0.2961 0.183 Uiso 1 1 calc R . .
H28B H 0.4212 0.7683 0.3310 0.183 Uiso 1 1 calc R . .
C29 C 0.2005(10) 0.8095(9) 0.3015(6) 0.150(3) Uani 1 1 d . . .
H29A H 0.1701 0.8509 0.3507 0.180 Uiso 1 1 calc R . .
H29B H 0.1482 0.8546 0.2450 0.180 Uiso 1 1 calc R . .
C30 C 0.1492(10) 0.6729(9) 0.3272(6) 0.137(3) Uani 1 1 d . . .
H30A H 0.2060 0.6255 0.3809 0.165 Uiso 1 1 calc R . .
H30B H 0.1713 0.6331 0.2758 0.165 Uiso 1 1 calc R . .
C31 C -0.0134(10) 0.6545(9) 0.3502(6) 0.147(3) Uani 1 1 d . . .
H31A H -0.0719 0.7016 0.2971 0.176 Uiso 1 1 calc R . .
H31B H -0.0367 0.6912 0.4029 0.176 Uiso 1 1 calc R . .
C32 C -0.0545(13) 0.5093(10) 0.3741(6) 0.198(5) Uani 1 1 d . . .
H32A H -0.1580 0.5011 0.3884 0.297 Uiso 1 1 calc R . .
H32B H 0.0022 0.4628 0.4273 0.297 Uiso 1 1 calc R . .
H32C H -0.0333 0.4732 0.3216 0.297 Uiso 1 1 calc R . .
N1 N 0.9938(5) 0.2815(4) 0.1743(3) 0.0717(13) Uani 1 1 d . . .
N2 N 0.8000(5) 0.7946(4) 0.0730(3) 0.0672(12) Uani 1 1 d . . .
O1 O 1.2334(5) 0.7159(3) 0.0174(3) 0.0937(13) Uani 1 1 d . . .

loop_
_atom_site_aniso_label
_atom_site_aniso_U_11
_atom_site_aniso_U_22
_atom_site_aniso_U_33
_atom_site_aniso_U_23
_atom_site_aniso_U_13
_atom_site_aniso_U_12
C1 0.074(5) 0.069(3) 0.062(3) -0.012(3) 0.003(3) -0.005(3)
C2 0.091(6) 0.070(3) 0.090(4) -0.012(3) -0.001(4) 0.001(4)
C3 0.088(6) 0.086(4) 0.093(4) -0.007(3) -0.012(4) 0.009(4)
C4 0.072(5) 0.085(4) 0.095(4) -0.012(3) -0.007(3) -0.007(3)
C5 0.076(5) 0.067(3) 0.087(4) -0.020(3) -0.005(3) -0.008(3)
C6 0.072(5) 0.059(3) 0.061(3) -0.012(2) 0.004(3) -0.014(3)
C7 0.073(4) 0.062(3) 0.052(3) -0.013(2) 0.000(3) -0.011(3)
C8 0.067(4) 0.060(3) 0.056(3) -0.011(2) -0.006(3) -0.013(3)
C9 0.072(5) 0.059(3) 0.059(3) -0.012(2) -0.004(3) -0.013(3)
C10 0.062(4) 0.069(3) 0.085(4) -0.012(3) 0.000(3) -0.013(3)
C11 0.085(5) 0.062(3) 0.076(3) -0.002(3) -0.004(3) -0.022(3)
C12 0.062(4) 0.064(3) 0.063(3) -0.010(2) -0.001(3) -0.006(3)
C13 0.073(5) 0.056(3) 0.077(3) -0.014(3) 0.006(3) -0.010(3)
C14 0.066(4) 0.058(3) 0.062(3) -0.014(2) -0.003(3) -0.005(3)
C15 0.071(4) 0.058(3) 0.062(3) -0.014(2) -0.002(3) -0.007(3)
C16 0.062(4) 0.060(3) 0.074(3) -0.014(2) 0.000(3) -0.012(3)
C17 0.089(5) 0.062(3) 0.081(4) -0.005(3) -0.009(3) -0.010(3)
C18 0.100(5) 0.078(3) 0.088(4) -0.004(3) -0.001(3) -0.021(3)
C19 0.118(6) 0.087(4) 0.103(4) 0.002(3) 0.007(4) -0.029(4)
C20 0.135(8) 0.188(8) 0.113(6) 0.033(5) 0.005(5) -0.060(6)
C21 0.197(11) 0.190(9) 0.142(7) 0.037(7) 0.035(7) -0.040(8)
C22 0.274(16) 0.263(14) 0.162(9) 0.000(9) 0.021(9) -0.115(12)
C23 0.38(2) 0.30(2) 0.167(10) 0.002(12) 0.055(12) -0.148(17)
C24 0.43(4) 0.29(2) 0.54(4) -0.08(2) 0.13(3) -0.05(2)
C25 0.060(4) 0.067(3) 0.090(4) -0.010(3) 0.001(3) -0.010(3)
C26 0.084(5) 0.087(4) 0.091(4) -0.013(3) 0.015(3) 0.002(3)
C27 0.080(6) 0.140(6) 0.110(5) -0.017(4) 0.018(4) 0.017(4)
C28 0.099(8) 0.197(8) 0.143(7) -0.004(6) 0.014(6) 0.008(6)
C29 0.097(8) 0.165(8) 0.166(7) 0.004(6) 0.023(6) 0.003(6)
C30 0.106(8) 0.161(7) 0.142(6) -0.033(6) -0.005(5) 0.001(6)
C31 0.108(8) 0.194(9) 0.134(6) -0.027(6) 0.001(5) -0.032(6)
C32 0.264(14) 0.215(10) 0.123(6) -0.047(7) -0.006(7) -0.117(10)
N1 0.072(4) 0.055(2) 0.081(3) -0.004(2) 0.004(2) -0.010(2)
N2 0.061(4) 0.063(3) 0.075(3) -0.009(2) 0.002(2) -0.011(2)
O1 0.075(3) 0.067(2) 0.135(3) -0.016(2) 0.019(3) -0.005(2)

loop_
_atom_type_symbol
_atom_type_description
_atom_type_scat_dispersion_real
_atom_type_scat_dispersion_imag
_atom_type_scat_source
C C 0.0033 0.0016 'International Tables Vol C Tables 4.2.6.8 and 6.1.1.4'
H H 0.0000 0.0000 'International Tables Vol C Tables 4.2.6.8 and 6.1.1.4'
N N 0.0061 0.0033 'International Tables Vol C Tables 4.2.6.8 and 6.1.1.4'
O O 0.0106 0.0060 'International Tables Vol C Tables 4.2.6.8 and 6.1.1.4'

loop_
_geom_angle_atom_site_label_1
_geom_angle_atom_site_label_2
_geom_angle_atom_site_label_3
_geom_angle
_geom_angle_site_symmetry_1
_geom_angle_site_symmetry_3
N1 C1 C2 126.4(5) . .
N1 C1 C6 112.3(5) . .
C2 C1 C6 121.3(6) . .
C1 C2 C3 117.6(5) . .
C1 C2 H2 121.2 . .
C3 C2 H2 121.2 . .
C4 C3 C2 121.3(6) . .
C4 C3 H3 119.3 . .
C2 C3 H3 119.3 . .
C5 C4 C3 120.6(6) . .
C5 C4 H4 119.7 . .
C3 C4 H4 119.7 . .
C4 C5 C6 120.0(5) . .
C4 C5 H5 120.0 . .
C6 C5 H5 120.0 . .
C5 C6 C1 119.1(5) . .
C5 C6 C7 137.1(4) . .
C1 C6 C7 103.7(5) . .
C12 C7 C8 118.6(5) . .
C12 C7 C6 106.7(4) . .
C8 C7 C6 134.7(5) . .
C9 C8 C7 117.0(4) . .
C9 C8 C13 120.3(4) . .
C7 C8 C13 122.7(5) . .
N2 C9 C8 121.0(4) . .
N2 C9 C10 117.7(5) . .
C8 C9 C10 121.3(5) . .
C11 C10 C9 119.6(5) . .
C11 C10 H10 120.2 . .
C9 C10 H10 120.2 . .
C10 C11 C12 120.5(5) . .
C10 C11 H11 119.8 . .
C12 C11 H11 119.8 . .
N1 C12 C11 126.2(5) . .
N1 C12 C7 110.9(5) . .
C11 C12 C7 123.0(5) . .
O1 C13 C14 118.7(5) . .
O1 C13 C8 124.8(5) . .
C14 C13 C8 116.5(5) . .
C15 C14 C16 121.7(4) . 2_775
C15 C14 C13 120.4(5) . .
C16 C14 C13 117.9(5) 2_775 .
C16 C15 C14 117.9(4) . .
C16 C15 N2 121.1(5) . .
C14 C15 N2 121.0(4) . .
C15 C16 C14 120.5(5) . 2_775
C15 C16 H16 119.8 . .
C14 C16 H16 119.8 2_775 .
N1 C17 C18 113.9(4) . .
N1 C17 H17A 108.8 . .
C18 C17 H17A 108.8 . .
N1 C17 H17B 108.8 . .
C18 C17 H17B 108.8 . .
H17A C17 H17B 107.7 . .
C17 C18 C19 111.5(5) . .
C17 C18 H18A 109.3 . .
C19 C18 H18A 109.3 . .
C17 C18 H18B 109.3 . .
C19 C18 H18B 109.3 . .
H18A C18 H18B 108.0 . .
C20 C19 C18 115.0(6) . .
C20 C19 H19A 108.5 . .
C18 C19 H19A 108.5 . .
C20 C19 H19B 108.5 . .
C18 C19 H19B 108.5 . .
H19A C19 H19B 107.5 . .
C19 C20 C21 111.4(7) . .
C19 C20 H20A 109.3 . .
C21 C20 H20A 109.3 . .
C19 C20 H20B 109.3 . .
C21 C20 H20B 109.3 . .
H20A C20 H20B 108.0 . .
C22 C21 C20 115.3(9) . .
C22 C21 H21A 108.5 . .
C20 C21 H21A 108.5 . .
C22 C21 H21B 108.5 . .
C20 C21 H21B 108.5 . .
H21A C21 H21B 107.5 . .
C21 C22 C23 120.3(10) . .
C21 C22 H22A 107.3 . .
C23 C22 H22A 107.3 . .
C21 C22 H22B 107.3 . .
C23 C22 H22B 107.3 . .
H22A C22 H22B 106.9 . .
C24 C23 C22 126.7(14) . .
C24 C23 H23A 105.6 . .
C22 C23 H23A 105.6 . .
C24 C23 H23B 105.6 . .
C22 C23 H23B 105.6 . .
H23A C23 H23B 106.1 . .
C23 C24 H24A 109.5 . .
C23 C24 H24B 109.5 . .
H24A C24 H24B 109.5 . .
C23 C24 H24C 109.5 . .
H24A C24 H24C 109.5 . .
H24B C24 H24C 109.5 . .
N2 C25 C26 117.0(5) . .
N2 C25 H25A 108.0 . .
C26 C25 H25A 108.0 . .
N2 C25 H25B 108.0 . .
C26 C25 H25B 108.0 . .
H25A C25 H25B 107.3 . .
C25 C26 C27 114.6(6) . .
C25 C26 H26A 108.6 . .
C27 C26 H26A 108.6 . .
C25 C26 H26B 108.6 . .
C27 C26 H26B 108.6 . .
H26A C26 H26B 107.6 . .
C28 C27 C26 119.5(7) . .
C28 C27 H27A 107.4 . .
C26 C27 H27A 107.4 . .
C28 C27 H27B 107.4 . .
C26 C27 H27B 107.4 . .
H27A C27 H27B 107.0 . .
C27 C28 C29 118.0(8) . .
C27 C28 H28A 107.8 . .
C29 C28 H28A 107.8 . .
C27 C28 H28B 107.8 . .
C29 C28 H28B 107.8 . .
H28A C28 H28B 107.2 . .
C30 C29 C28 118.5(8) . .
C30 C29 H29A 107.7 . .
C28 C29 H29A 107.7 . .
C30 C29 H29B 107.7 . .
C28 C29 H29B 107.7 . .
H29A C29 H29B 107.1 . .
C29 C30 C31 116.2(7) . .
C29 C30 H30A 108.2 . .
C31 C30 H30A 108.2 . .
C29 C30 H30B 108.2 . .
C31 C30 H30B 108.2 . .
H30A C30 H30B 107.4 . .
C30 C31 C32 111.6(8) . .
C30 C31 H31A 109.3 . .
C32 C31 H31A 109.3 . .
C30 C31 H31B 109.3 . .
C32 C31 H31B 109.3 . .
H31A C31 H31B 108.0 . .
C31 C32 H32A 109.5 . .
C31 C32 H32B 109.5 . .
H32A C32 H32B 109.5 . .
C31 C32 H32C 109.5 . .
H32A C32 H32C 109.5 . .
H32B C32 H32C 109.5 . .
C12 N1 C1 106.5(4) . .
C12 N1 C17 125.0(5) . .
C1 N1 C17 128.5(4) . .
C9 N2 C15 120.3(5) . .
C9 N2 C25 118.9(4) . .
C15 N2 C25 120.8(4) . .

loop_
_geom_bond_atom_site_label_1
_geom_bond_atom_site_label_2
_geom_bond_distance
_geom_bond_site_symmetry_2
C1 N1 1.372(6) .
C1 C2 1.394(7) .
C1 C6 1.410(6) .
C2 C3 1.396(8) .
C2 H2 0.9300 .
C3 C4 1.394(7) .
C3 H3 0.9300 .
C4 C5 1.363(7) .
C4 H4 0.9300 .
C5 C6 1.399(7) .
C5 H5 0.9300 .
C6 C7 1.448(7) .
C7 C12 1.408(7) .
C7 C8 1.447(6) .
C8 C9 1.422(7) .
C8 C13 1.465(6) .
C9 N2 1.382(6) .
C9 C10 1.444(6) .
C10 C11 1.354(7) .
C10 H10 0.9300 .
C11 C12 1.376(7) .
C11 H11 0.9300 .
C12 N1 1.357(6) .
C13 O1 1.245(6) .
C13 C14 1.461(7) .
C14 C15 1.403(7) .
C14 C16 1.417(6) 2_775
C15 C16 1.382(6) .
C15 N2 1.416(6) .
C16 C14 1.417(6) 2_775
C16 H16 0.9300 .
C17 N1 1.472(6) .
C17 C18 1.523(7) .
C17 H17A 0.9700 .
C17 H17B 0.9700 .
C18 C19 1.558(7) .
C18 H18A 0.9700 .
C18 H18B 0.9700 .
C19 C20 1.503(8) .
C19 H19A 0.9700 .
C19 H19B 0.9700 .
C20 C21 1.631(10) .
C20 H20A 0.9700 .
C20 H20B 0.9700 .
C21 C22 1.380(10) .
C21 H21A 0.9700 .
C21 H21B 0.9700 .
C22 C23 1.531(12) .
C22 H22A 0.9700 .
C22 H22B 0.9700 .
C23 C24 1.4993(13) .
C23 H23A 0.9700 .
C23 H23B 0.9700 .
C24 H24A 0.9600 .
C24 H24B 0.9600 .
C24 H24C 0.9600 .
C25 N2 1.472(6) .
C25 C26 1.518(7) .
C25 H25A 0.9700 .
C25 H25B 0.9700 .
C26 C27 1.537(8) .
C26 H26A 0.9700 .
C26 H26B 0.9700 .
C27 C28 1.419(9) .
C27 H27A 0.9700 .
C27 H27B 0.9700 .
C28 C29 1.543(10) .
C28 H28A 0.9700 .
C28 H28B 0.9700 .
C29 C30 1.476(10) .
C29 H29A 0.9700 .
C29 H29B 0.9700 .
C30 C31 1.513(10) .
C30 H30A 0.9700 .
C30 H30B 0.9700 .
C31 C32 1.534(11) .
C31 H31A 0.9700 .
C31 H31B 0.9700 .
C32 H32A 0.9600 .
C32 H32B 0.9600 .
C32 H32C 0.9600 .
